data_7101299
loop_
_publ_author_name
'Mir Wais Hosseini'
'Philippe Grosshans'
'Abdelaziz Jouaiti'
'Nathalie Kyritsakas'
'Jean-Marc Planeix'

_publ_section_title
;
Orthogonal packing of enantiomerically pure helical
silver coordination networks
;
_journal_issue 29
_journal_name_full 'Chemical Communications'
_journal_paper_doi 10.1039/b605166a
_journal_year 2006
_chemical_formula_moiety '3(C32 H20 Ag Br2 N2 O5), 3(B F4), 2(C H Cl3)'
_chemical_formula_sum 'C98 H62 Ag3 B3 Br6 Cl6 F12 N6 O15'
_chemical_formula_weight 2839.74
_space_group_crystal_system cubic
_space_group_IT_number 199
_space_group_name_Hall 'I 2b 2c 3'
_space_group_name_H-M_alt 'I 21 3'
_atom_sites_solution_hydrogens geom
_atom_sites_solution_primary direct
_atom_sites_solution_secondary difmap
_audit_creation_method SHELXL-97
_cell_angle_alpha 90.00
_cell_angle_beta 90.00
_cell_angle_gamma 90.00
_cell_formula_units_Z 4
_cell_length_a 23.8747(6)
_cell_length_b 23.8747(6)
_cell_length_c 23.8747(6)
_cell_measurement_reflns_used 3058
_cell_measurement_temperature 173(2)
_cell_measurement_theta_max 20.87
_cell_measurement_theta_min 2.39
_cell_volume 13608.6(6)
_computing_cell_refinement 'Bruker SMART'
_computing_data_collection 'Bruker SMART'
_computing_data_reduction 'Bruker SAINT'
_computing_molecular_graphics 'Bruker SHELXTL'
_computing_publication_material 'Bruker SHELXTL'
_computing_structure_refinement 'SHELXL-97 (Sheldrick, 1997)'
_computing_structure_solution 'SHELXS-97 (Sheldrick, 1990)'
_diffrn_ambient_temperature 173(2)
_diffrn_measured_fraction_theta_full 0.999
_diffrn_measured_fraction_theta_max 0.999
_diffrn_measurement_device_type 'CCD area detector'
_diffrn_measurement_method 'phi and omega scans'
_diffrn_radiation_monochromator graphite
_diffrn_radiation_source 'fine-focus sealed tube'
_diffrn_radiation_type MoK\a
_diffrn_radiation_wavelength 0.71073
_diffrn_reflns_av_R_equivalents 0.0431
_diffrn_reflns_av_sigmaI/netI 0.0778
_diffrn_reflns_limit_h_max 18
_diffrn_reflns_limit_h_min -31
_diffrn_reflns_limit_k_max 30
_diffrn_reflns_limit_k_min -23
_diffrn_reflns_limit_l_max 15
_diffrn_reflns_limit_l_min -31
_diffrn_reflns_number 16542
_diffrn_reflns_theta_full 27.71
_diffrn_reflns_theta_max 27.71
_diffrn_reflns_theta_min 2.09
_exptl_absorpt_coefficient_mu 2.374
_exptl_absorpt_correction_T_max 0.6482
_exptl_absorpt_correction_T_min 0.6482
_exptl_absorpt_correction_type multi-scan
_exptl_absorpt_process_details sadabs
_exptl_crystal_colour colorless
_exptl_crystal_density_diffrn 1.386
_exptl_crystal_density_meas ?
_exptl_crystal_density_method 'not measured'
_exptl_crystal_description prism
_exptl_crystal_F_000 5552
_exptl_crystal_size_max 0.30
_exptl_crystal_size_mid 0.30
_exptl_crystal_size_min 0.30
_refine_diff_density_max 1.578
_refine_diff_density_min -0.992
_refine_diff_density_rms 0.214
_refine_ls_abs_structure_details 'Flack H D (1983), Acta Cryst. A39, 876-881'
_refine_ls_abs_structure_Flack 0.02(3)
_refine_ls_extinction_method none
_refine_ls_goodness_of_fit_ref 1.095
_refine_ls_hydrogen_treatment constr
_refine_ls_matrix_type full
_refine_ls_number_parameters 223
_refine_ls_number_reflns 5295
_refine_ls_number_restraints 6
_refine_ls_restrained_S_all 1.110
_refine_ls_R_factor_all 0.1585
_refine_ls_R_factor_gt 0.1012
_refine_ls_shift/su_max 0.016
_refine_ls_shift/su_mean 0.015
_refine_ls_structure_factor_coef Fsqd
_refine_ls_weighting_details 'calc w=1/[\s^2^(Fo^2^)+(0.1921P)^2^+0.4911P] where P=(Fo^2^+2Fc^2^)/3'
_refine_ls_weighting_scheme calc
_refine_ls_wR_factor_gt 0.2579
_refine_ls_wR_factor_ref 0.2628
_reflns_number_gt 3136
_reflns_number_total 5295
_reflns_threshold_expression >2sigma(I)
_cod_data_source_file b605166a.txt
_cod_depositor_comments
;
The following automatic conversions were performed:
'_symmetry_cell_setting' value 'Cubic' changed to 'cubic' according to
'/home/saulius/struct/CIF-dictionaries/cif_core.dic' dictionary named
'cif_core.dic' version 2.4.1 from 2010-06-29.

Automatic conversion script
Id: cif_fix_enum 1527 2010-12-29 10:47:43Z saulius 

The following automatic conversions were performed:

'_exptl_crystal_density_meas' value 'none' was changed to '?' - the
value is perceived as not measured.

Automatic conversion script
Id: cif_fix_values 3008 2015-01-20 13:52:24Z robertas 
;
_cod_original_sg_symbol_H-M I2(1)3
_cod_database_code 7101299

loop_
_space_group_symop_id
_space_group_symop_operation_xyz
1 'x, y, z'
2 '-x+1/2, -y, z+1/2'
3 '-x, y+1/2, -z+1/2'
4 'x+1/2, -y+1/2, -z'
5 'z, x, y'
6 'z+1/2, -x+1/2, -y'
7 '-z+1/2, -x, y+1/2'
8 '-z, x+1/2, -y+1/2'
9 'y, z, x'
10 '-y, z+1/2, -x+1/2'
11 'y+1/2, -z+1/2, -x'
12 '-y+1/2, -z, x+1/2'
13 'x+1/2, y+1/2, z+1/2'
14 '-x+1, -y+1/2, z+1'
15 '-x+1/2, y+1, -z+1'
16 'x+1, -y+1, -z+1/2'
17 'z+1/2, x+1/2, y+1/2'
18 'z+1, -x+1, -y+1/2'
19 '-z+1, -x+1/2, y+1'
20 '-z+1/2, x+1, -y+1'
21 'y+1/2, z+1/2, x+1/2'
22 '-y+1/2, z+1, -x+1'
23 'y+1, -z+1, -x+1/2'
24 '-y+1, -z+1/2, x+1'

loop_
_atom_site_label
_atom_site_type_symbol
_atom_site_fract_x
_atom_site_fract_y
_atom_site_fract_z
_atom_site_U_iso_or_equiv
_atom_site_adp_type
_atom_site_occupancy
_atom_site_symmetry_multiplicity
_atom_site_calc_flag
_atom_site_refinement_flags
C17 C 0.5053(10) 0.4947(10) 0.9947(10) 0.1316(19) Uani 1 3 d S
Ag Ag 0.4901(5) 0.2548(8) 0.57761(11) 0.112(3) Uani 0.50 1 d P
O3 O 0.3985(15) 0.2940(12) 0.5359(9) 0.147(11) Uani 0.50 1 d P
N N 0.4607(5) 0.1723(4) 0.5987(4) 0.071(3) Uani 1 1 d .
C1 C 0.4920(6) 0.1311(6) 0.6205(5) 0.078(4) Uani 1 1 d .
H1 H 0.5316 0.1350 0.6212 0.093 Uiso 1 1 calc R
C2 C 0.4667(5) 0.0815(5) 0.6426(5) 0.065(3) Uani 1 1 d .
H2 H 0.4890 0.0517 0.6566 0.079 Uiso 1 1 calc R
C3 C 0.4100(4) 0.0783(4) 0.6428(4) 0.051(2) Uani 1 1 d .
C4 C 0.3788(5) 0.1213(4) 0.6189(5) 0.061(3) Uani 1 1 d .
H4 H 0.3391 0.1196 0.6168 0.074 Uiso 1 1 calc R
C5 C 0.4082(7) 0.1668(5) 0.5983(5) 0.081(4) Uani 1 1 d .
H5 H 0.3870 0.1965 0.5825 0.097 Uiso 1 1 calc R
C6 C 0.3851(4) 0.0292(4) 0.6660(4) 0.050(2) Uani 1 1 d .
O1 O 0.4091(3) -0.0113(3) 0.6839(4) 0.080(2) Uani 1 1 d .
O2 O 0.3287(3) 0.0314(2) 0.6683(3) 0.0479(14) Uani 1 1 d .
C7 C 0.3009(4) -0.0184(4) 0.6791(3) 0.0424(18) Uani 1 1 d .
C8 C 0.2991(3) -0.0594(3) 0.6382(3) 0.0412(17) Uani 1 1 d .
H8 H 0.3183 -0.0541 0.6037 0.049 Uiso 1 1 calc R
C12 C 0.2728(3) -0.0232(3) 0.7294(3) 0.0382(16) Uani 1 1 d .
C9 C 0.2700(3) -0.1070(3) 0.6476(3) 0.0432(19) Uani 1 1 d .
H9 H 0.2692 -0.1349 0.6192 0.052 Uiso 1 1 calc R
C11 C 0.2412(3) -0.0726(3) 0.7381(3) 0.0394(16) Uani 1 1 d .
C10 C 0.2407(3) -0.1169(3) 0.6976(4) 0.0456(19) Uani 1 1 d .
C13 C 0.2111(3) -0.1632(4) 0.7053(4) 0.048(2) Uani 1 1 d .
H13 H 0.2106 -0.1912 0.6771 0.058 Uiso 1 1 calc R
C14 C 0.1811(4) -0.1709(4) 0.7542(5) 0.056(2) Uani 1 1 d .
C15 C 0.1811(4) -0.1300(4) 0.7953(4) 0.053(2) Uani 1 1 d .
H15 H 0.1606 -0.1352 0.8290 0.064 Uiso 1 1 calc R
C16 C 0.2111(4) -0.0823(4) 0.7865(4) 0.0458(19) Uani 1 1 d .
H16 H 0.2112 -0.0544 0.8149 0.055 Uiso 1 1 calc R
Br Br 0.13670(5) -0.23521(5) 0.76392(7) 0.0854(5) Uani 1 1 d .
B1 B 0.5000 0.2500 0.1038(6) 0.114(3) Uani 1 2 d SD
F1 F 0.4626(7) 0.2345(9) 0.0521(6) 0.114(3) Uani 0.50 1 d PD
F2 F 0.4544(7) 0.2602(9) 0.1489(7) 0.114(3) Uani 0.50 1 d PD
F3 F 0.5208(7) 0.2651(9) 0.1632(6) 0.114(3) Uani 0.50 1 d PD
F4 F 0.4370(4) 0.2670(8) 0.1045(7) 0.114(3) Uani 0.50 1 d PD
Cl1 Cl 0.5465(2) 0.4535(2) 0.9535(2) 0.1316(19) Uani 1 3 d S
Cl2 Cl 0.5417(4) 0.5578(4) 1.0094(4) 0.1316(19) Uani 0.67 1 d P

loop_
_atom_site_aniso_label
_atom_site_aniso_U_11
_atom_site_aniso_U_22
_atom_site_aniso_U_33
_atom_site_aniso_U_23
_atom_site_aniso_U_13
_atom_site_aniso_U_12
C17 0.1316(19) 0.1316(19) 0.1316(19) 0.005(2) -0.005(2) -0.005(2)
Ag 0.141(8) 0.070(5) 0.1257(15) 0.009(3) -0.024(3) -0.055(6)
O3 0.24(3) 0.135(19) 0.066(12) 0.019(12) -0.078(16) -0.014(18)
N 0.096(8) 0.055(5) 0.062(5) -0.013(4) 0.022(5) -0.029(5)
C1 0.087(8) 0.080(9) 0.066(7) -0.020(6) 0.007(6) -0.033(7)
C2 0.079(7) 0.051(5) 0.067(6) -0.006(5) 0.001(5) -0.010(5)
C3 0.060(6) 0.041(5) 0.052(5) -0.007(4) -0.009(4) 0.002(4)
C4 0.071(7) 0.037(5) 0.076(7) 0.008(4) 0.016(5) -0.001(4)
C5 0.124(13) 0.045(6) 0.073(8) -0.009(5) 0.001(7) -0.002(6)
C6 0.054(5) 0.039(5) 0.058(5) -0.001(4) 0.003(4) 0.004(4)
O1 0.061(4) 0.065(5) 0.115(7) 0.028(5) -0.002(4) 0.000(4)
O2 0.051(4) 0.042(3) 0.052(3) 0.004(2) 0.011(3) 0.011(3)
C7 0.045(4) 0.047(5) 0.035(4) 0.003(3) 0.001(3) 0.013(4)
C8 0.043(4) 0.043(4) 0.038(4) 0.001(3) -0.004(3) 0.013(3)
C12 0.036(4) 0.039(4) 0.040(4) -0.009(3) -0.006(3) 0.007(3)
C9 0.046(5) 0.043(4) 0.040(4) -0.015(3) -0.007(4) 0.004(4)
C11 0.038(4) 0.041(4) 0.039(4) -0.014(3) -0.008(3) 0.006(3)
C10 0.037(4) 0.042(4) 0.058(5) -0.022(4) -0.010(4) 0.010(4)
C13 0.035(4) 0.048(5) 0.062(6) -0.009(4) -0.017(4) 0.000(4)
C14 0.035(4) 0.037(4) 0.094(7) 0.004(4) 0.000(4) -0.009(3)
C15 0.036(4) 0.064(6) 0.059(5) -0.018(4) 0.007(4) -0.015(4)
C16 0.045(4) 0.048(5) 0.045(4) -0.002(4) 0.010(4) -0.006(4)
Br 0.0686(7) 0.0595(7) 0.1281(11) -0.0037(7) -0.0009(7) -0.0249(5)
B1 0.120(7) 0.123(8) 0.100(5) 0.000 0.000 -0.001(6)
F1 0.120(7) 0.123(8) 0.100(5) 0.000 0.000 -0.001(6)
F2 0.120(7) 0.123(8) 0.100(5) 0.000 0.000 -0.001(6)
F3 0.120(7) 0.123(8) 0.100(5) 0.000 0.000 -0.001(6)
F4 0.120(7) 0.123(8) 0.100(5) 0.000 0.000 -0.001(6)
Cl1 0.1316(19) 0.1316(19) 0.1316(19) 0.005(2) -0.005(2) -0.005(2)
Cl2 0.1316(19) 0.1316(19) 0.1316(19) 0.005(2) -0.005(2) -0.005(2)

loop_
_atom_type_symbol
_atom_type_description
_atom_type_scat_dispersion_real
_atom_type_scat_dispersion_imag
_atom_type_scat_source
C C 0.0033 0.0016 'International Tables Vol C Tables 4.2.6.8 and 6.1.1.4'
H H 0.0000 0.0000 'International Tables Vol C Tables 4.2.6.8 and 6.1.1.4'
B B 0.0013 0.0007 'International Tables Vol C Tables 4.2.6.8 and 6.1.1.4'
N N 0.0061 0.0033 'International Tables Vol C Tables 4.2.6.8 and 6.1.1.4'
O O 0.0106 0.0060 'International Tables Vol C Tables 4.2.6.8 and 6.1.1.4'
F F 0.0171 0.0103 'International Tables Vol C Tables 4.2.6.8 and 6.1.1.4'
Br Br -0.2901 2.4595 'International Tables Vol C Tables 4.2.6.8 and 6.1.1.4'
Ag Ag -0.8971 1.1015 'International Tables Vol C Tables 4.2.6.8 and 6.1.1.4'
Cl Cl 0.1484 0.1585 'International Tables Vol C Tables 4.2.6.8 and 6.1.1.4'

loop_
_geom_angle_atom_site_label_1
_geom_angle_atom_site_label_2
_geom_angle_atom_site_label_3
_geom_angle
_geom_angle_site_symmetry_1
_geom_angle_site_symmetry_3
Cl1 C17 Cl2 108.7(13) . .
Cl1 C17 Cl2 108.7(13) . 10_646
Cl2 C17 Cl2 110.2(12) . 10_646
Cl1 C17 Cl2 108.7(13) . 7_665
Cl2 C17 Cl2 110.2(12) . 7_665
Cl2 C17 Cl2 110.2(12) 10_646 7_665
Ag Ag N 84(4) 14_554 .
Ag Ag N 82(4) 14_554 14_554
N Ag N 149.4(6) . 14_554
Ag Ag O3 157.1(9) 14_554 .
N Ag O3 98.4(9) . .
N Ag O3 105.0(10) 14_554 .
C5 N C1 118.8(10) . .
C5 N Ag 114.7(10) . .
C1 N Ag 125.6(9) . .
C5 N Ag 128.5(11) . 14_554
C1 N Ag 112.3(9) . 14_554
N C1 C2 121.1(12) . .
N C1 H1 119.5 . .
C2 C1 H1 119.5 . .
C3 C2 C1 118.0(12) . .
C3 C2 H2 121.0 . .
C1 C2 H2 121.0 . .
C2 C3 C4 119.4(10) . .
C2 C3 C6 117.7(9) . .
C4 C3 C6 122.8(9) . .
C5 C4 C3 116.9(12) . .
C5 C4 H4 121.6 . .
C3 C4 H4 121.6 . .
N C5 C4 125.8(13) . .
N C5 H5 117.1 . .
C4 C5 H5 117.1 . .
O1 C6 O2 119.4(8) . .
O1 C6 C3 127.0(9) . .
O2 C6 C3 113.6(8) . .
C6 O2 C7 116.9(6) . .
C12 C7 C8 122.8(8) . .
C12 C7 O2 117.7(7) . .
C8 C7 O2 119.3(7) . .
C9 C8 C7 119.6(8) . .
C9 C8 H8 120.2 . .
C7 C8 H8 120.2 . .
C7 C12 C11 117.1(7) . .
C7 C12 C12 121.0(8) . 16_446
C11 C12 C12 121.8(8) . 16_446
C8 C9 C10 122.6(7) . .
C8 C9 H9 118.7 . .
C10 C9 H9 118.7 . .
C16 C11 C12 122.6(7) . .
C16 C11 C10 116.0(8) . .
C12 C11 C10 121.3(8) . .
C13 C10 C9 121.6(8) . .
C13 C10 C11 121.7(9) . .
C9 C10 C11 116.6(8) . .
C10 C13 C14 120.4(9) . .
C10 C13 H13 119.8 . .
C14 C13 H13 119.8 . .
C13 C14 C15 120.4(8) . .
C13 C14 Br 120.4(8) . .
C15 C14 Br 119.1(8) . .
C16 C15 C14 118.7(9) . .
C16 C15 H15 120.7 . .
C14 C15 H15 120.7 . .
C15 C16 C11 122.8(8) . .
C15 C16 H16 118.6 . .
C11 C16 H16 118.6 . .
F2 B1 F2 92.1(16) 14_554 .
F3 B1 F4 103.8(9) . .
F3 B1 F4 75.0(11) 14_554 .
F2 B1 F4 135.3(13) 14_554 .
F3 B1 F4 75.0(11) . 14_554
F3 B1 F4 103.8(9) 14_554 14_554
F2 B1 F4 135.3(13) . 14_554
F4 B1 F4 178.7(15) . 14_554
F3 B1 F1 163.8(10) . .
F3 B1 F1 119.0(10) 14_554 .
F2 B1 F1 155.4(12) 14_554 .
F2 B1 F1 100.6(8) . .
F4 B1 F1 119.8(12) 14_554 .
F3 B1 F1 119.0(10) . 14_554
F3 B1 F1 163.8(10) 14_554 14_554
F2 B1 F1 100.6(8) 14_554 14_554
F2 B1 F1 155.4(12) . 14_554
F4 B1 F1 119.8(12) . 14_554

loop_
_geom_bond_atom_site_label_1
_geom_bond_atom_site_label_2
_geom_bond_distance
_geom_bond_site_symmetry_2
C17 Cl1 1.70(4) .
C17 Cl2 1.775(15) .
C17 Cl2 1.775(15) 10_646
C17 Cl2 1.775(15) 7_665
Ag Ag 0.53(2) 14_554
Ag N 2.15(2) .
Ag N 2.16(2) 14_554
Ag O3 2.58(3) .
N C5 1.260(19) .
N C1 1.338(19) .
C1 C2 1.431(17) .
C1 H1 0.9500 .
C2 C3 1.355(15) .
C2 H2 0.9500 .
C3 C4 1.393(14) .
C3 C6 1.425(14) .
C4 C5 1.384(17) .
C4 H4 0.9500 .
C5 H5 0.9500 .
C6 O1 1.204(12) .
C6 O2 1.351(11) .
O2 C7 1.388(11) .
C7 C12 1.380(11) .
C7 C8 1.384(12) .
C8 C9 1.350(12) .
C8 H8 0.9500 .
C12 C11 1.416(12) .
C12 C12 1.480(14) 16_446
C9 C10 1.403(13) .
C9 H9 0.9500 .
C11 C16 1.380(12) .
C11 C10 1.433(10) .
C10 C13 1.325(13) .
C13 C14 1.381(15) .
C13 H13 0.9500 .
C14 C15 1.384(14) .
C14 Br 1.881(8) .
C15 C16 1.363(13) .
C15 H15 0.9500 .
C16 H16 0.9500 .
B1 F3 1.546(10) .
B1 F3 1.546(10) 14_554
B1 F2 1.550(9) 14_554
B1 F2 1.550(9) .
B1 F4 1.558(9) .
B1 F4 1.558(9) 14_554
B1 F1 1.568(9) .
B1 F1 1.568(9) 14_554
F1 F4 1.59(2) .
F2 F3 0.91(2) 14_554
F2 F4 1.15(2) .
F2 F3 1.63(2) .
F3 F2 0.91(2) 14_554
F3 F3 1.23(4) 14_554
